data_7247165
loop_
_publ_author_name
'Siddiqui, Rafia'
'Rani, Jyoti'
Akshita,
'Dhamija, Swati'
'Shivam, Kumar'
'Kagra, Deepika'
'Sharma, Purshotam'
'Venugopalan, P.'
'Patra, Ranjan'

_publ_section_title
;
 Homo- and hetero-halogen interaction based molecular associations in
 wheel--axle topology derived Sn(iv) porphyrin complexes: an experimental
 and theoretical analysis
;
_journal_issue 35
_journal_name_full CrystEngComm
_journal_page_first 4946
_journal_page_last 4959
_journal_paper_doi 10.1039/D3CE00342F
_journal_volume 25
_journal_year 2023
_chemical_formula_sum 'C64 H40 F6 I4 N4 O4 Sn'
_chemical_formula_weight 1669.29
_chemical_name_common 2,4,6-trifluorobenzoate-tin-tetraiodoporphrin
_space_group_crystal_system monoclinic
_space_group_IT_number 15
_space_group_name_Hall '-C 2yc'
_space_group_name_H-M_alt 'C 1 2/c 1'
_atom_sites_solution_hydrogens geom
_audit_creation_method SHELXL-2018/3
_audit_update_record
;
2022-10-26 deposited with the CCDC.	2023-08-04 downloaded from the CCDC.
;
_cell_angle_alpha 90
_cell_angle_beta 94.748(3)
_cell_angle_gamma 90
_cell_formula_units_Z 4
_cell_length_a 21.2268(7)
_cell_length_b 15.2917(5)
_cell_length_c 18.6929(5)
_cell_measurement_reflns_used 15533
_cell_measurement_temperature 293(2)
_cell_measurement_theta_max 27.1740
_cell_measurement_theta_min 3.2760
_cell_volume 6046.8(3)
_computing_cell_refinement 'CrysAlisPro 1.171.39.33c (Rigaku OD, 2017)'
_computing_data_collection 'CrysAlisPro 1.171.39.33c (Rigaku OD, 2017)'
_computing_data_reduction 'CrysAlisPro 1.171.39.33c (Rigaku OD, 2017)'
_computing_molecular_graphics SHELX
_computing_structure_refinement 'SHELXL-2018/3 (Sheldrick, 2018)'
_computing_structure_solution 'SHELXT 2014/5 (Sheldrick, 2014)'
_diffrn_ambient_temperature 293(2)
_diffrn_measured_fraction_theta_full 0.996
_diffrn_measured_fraction_theta_max 0.996
_diffrn_measurement_device_type 'SuperNova (Mo) X-ray Source'
_diffrn_measurement_method '\w scans'
_diffrn_radiation_type MoK\a
_diffrn_radiation_wavelength 0.71073
_diffrn_reflns_av_R_equivalents 0.1055
_diffrn_reflns_av_unetI/netI 0.0599
_diffrn_reflns_Laue_measured_fraction_full 0.996
_diffrn_reflns_Laue_measured_fraction_max 0.996
_diffrn_reflns_limit_h_max 19
_diffrn_reflns_limit_h_min -25
_diffrn_reflns_limit_k_max 16
_diffrn_reflns_limit_k_min -18
_diffrn_reflns_limit_l_max 22
_diffrn_reflns_limit_l_min -22
_diffrn_reflns_number 21874
_diffrn_reflns_point_group_measured_fraction_full 0.996
_diffrn_reflns_point_group_measured_fraction_max 0.996
_diffrn_reflns_theta_full 24.997
_diffrn_reflns_theta_max 24.997
_diffrn_reflns_theta_min 3.286
_diffrn_source 'micro-focus sealed X-ray tube'
_exptl_absorpt_coefficient_mu 2.534
_exptl_absorpt_correction_T_max 1.00000
_exptl_absorpt_correction_T_min 0.78637
_exptl_absorpt_correction_type multi-scan
_exptl_absorpt_process_details
;
CrysAlisPro 1.171.39.46 (Rigaku Oxford Diffraction, 2018)
Empirical absorption correction using spherical harmonics,
 implemented in SCALE3 ABSPACK scaling algorithm.
;
_exptl_crystal_colour purple
_exptl_crystal_density_diffrn 1.834
_exptl_crystal_description block
_exptl_crystal_F_000 3200
_exptl_crystal_size_max 0.16
_exptl_crystal_size_mid 0.14
_exptl_crystal_size_min 0.12
_refine_diff_density_max 0.789
_refine_diff_density_min -0.838
_refine_diff_density_rms 0.124
_refine_ls_extinction_method none
_refine_ls_goodness_of_fit_ref 1.073
_refine_ls_hydrogen_treatment constr
_refine_ls_matrix_type full
_refine_ls_number_parameters 373
_refine_ls_number_reflns 5312
_refine_ls_number_restraints 18
_refine_ls_restrained_S_all 1.074
_refine_ls_R_factor_all 0.0655
_refine_ls_R_factor_gt 0.0542
_refine_ls_shift/su_max 0.001
_refine_ls_shift/su_mean 0.000
_refine_ls_structure_factor_coef Fsqd
_refine_ls_weighting_details 'w=1/[\s^2^(Fo^2^)+(0.1081P)^2^] where P=(Fo^2^+2Fc^2^)/3'
_refine_ls_weighting_scheme calc
_refine_ls_wR_factor_gt 0.1614
_refine_ls_wR_factor_ref 0.1709
_reflns_Friedel_coverage 0.000
_reflns_number_gt 4199
_reflns_number_total 5312
_reflns_threshold_expression 'I > 2\s(I)'
_cod_data_source_file d3ce00342f2.cif
_cod_data_source_block shelx_CCDC2
_cod_depositor_comments 'Adding full bibliography for 7247163--7247169.cif.'
_cod_original_sg_symbol_H-M 'C 2/c'
_cod_database_code 7247165
_shelx_shelxl_version_number 2018/3
_shelx_space_group_comment
;
The symmetry employed for this shelxl refinement is uniquely defined
by the following loop, which should always be used as a source of
symmetry information in preference to the above space-group names.
They are only intended as comments.
;

loop_
_space_group_symop_operation_xyz
'x, y, z'
'-x, y, -z+1/2'
'x+1/2, y+1/2, z'
'-x+1/2, y+1/2, -z+1/2'
'-x, -y, -z'
'x, -y, z-1/2'
'-x+1/2, -y+1/2, -z'
'x+1/2, -y+1/2, z-1/2'

loop_
_atom_site_label
_atom_site_type_symbol
_atom_site_fract_x
_atom_site_fract_y
_atom_site_fract_z
_atom_site_U_iso_or_equiv
_atom_site_adp_type
_atom_site_occupancy
_atom_site_site_symmetry_order
_atom_site_calc_flag
_atom_site_refinement_flags_posn
_atom_site_refinement_flags_adp
_atom_site_refinement_flags_occupancy
_atom_site_disorder_assembly
_atom_site_disorder_group
Sn1 Sn 0.500000 0.000000 0.500000 0.03967(19) Uani 1 2 d S . P . .
F1 F 0.6052(2) 0.1901(4) 0.7280(2) 0.1164(17) Uani 1 1 d . . . . .
F2 F 0.8220(2) 0.2074(4) 0.7190(3) 0.141(2) Uani 1 1 d . . . . .
F3 F 0.6930(3) 0.1282(4) 0.5151(2) 0.144(2) Uani 1 1 d . . . . .
I1 I 0.36732(3) 0.60598(3) 0.44217(3) 0.0920(2) Uani 1 1 d . . . . .
I2 I 0.22474(3) -0.09302(4) 0.89042(2) 0.0932(2) Uani 1 1 d . . . . .
N1 N 0.42652(18) 0.0688(3) 0.54171(19) 0.0444(9) Uani 1 1 d . . . . .
N2 N 0.50716(19) 0.0969(2) 0.4230(2) 0.0442(9) Uani 1 1 d . . . . .
O1 O 0.57011(17) 0.0595(2) 0.56871(17) 0.0549(9) Uani 1 1 d . . . . .
O2 O 0.5433(3) 0.1985(3) 0.5730(4) 0.123(2) Uani 1 1 d . . . . .
C1 C 0.3928(2) 0.0408(4) 0.5973(2) 0.0488(12) Uani 1 1 d . . . . .
C2 C 0.3479(3) 0.1084(4) 0.6093(3) 0.0601(15) Uani 1 1 d . . . . .
H2 H 0.318613 0.107341 0.643681 0.072 Uiso 1 1 calc R U . . .
C3 C 0.3553(3) 0.1730(4) 0.5629(3) 0.0588(14) Uani 1 1 d . . . . .
H3 H 0.331932 0.224522 0.559303 0.071 Uiso 1 1 calc R U . . .
C4 C 0.4048(2) 0.1500(3) 0.5196(2) 0.0468(11) Uani 1 1 d . . . . .
C5 C 0.4276(2) 0.2008(3) 0.4655(2) 0.0481(12) Uani 1 1 d . . . . .
C6 C 0.4759(2) 0.1766(3) 0.4213(2) 0.0442(11) Uani 1 1 d . . . . .
C7 C 0.5009(3) 0.2289(4) 0.3679(3) 0.0590(14) Uani 1 1 d . . . . .
H7 H 0.487747 0.285174 0.355046 0.071 Uiso 1 1 calc R U . . .
C8 C 0.5470(3) 0.1836(3) 0.3389(3) 0.0564(13) Uani 1 1 d . . . . .
H8 H 0.570943 0.203131 0.302596 0.068 Uiso 1 1 calc R U . . .
C9 C 0.5527(2) 0.1008(3) 0.3735(2) 0.0455(12) Uani 1 1 d . . . . .
C10 C 0.4030(2) -0.0369(3) 0.6370(2) 0.0462(11) Uani 1 1 d . . . . .
C11 C 0.4068(2) 0.2939(3) 0.4609(3) 0.0497(12) Uani 1 1 d . . . . .
C12 C 0.4346(3) 0.3532(4) 0.5103(3) 0.0729(18) Uani 1 1 d . . . . .
H12 H 0.462306 0.332857 0.547761 0.087 Uiso 1 1 calc R U . . .
C13 C 0.4221(3) 0.4399(5) 0.5049(3) 0.0748(18) Uani 1 1 d . . . . .
H13 H 0.442509 0.478871 0.537266 0.090 Uiso 1 1 calc R U . . .
C14 C 0.3795(3) 0.4699(4) 0.4521(3) 0.0600(15) Uani 1 1 d . . . . .
C15 C 0.3505(3) 0.4140(4) 0.4039(4) 0.081(2) Uani 1 1 d . . . . .
H15 H 0.321489 0.434676 0.367859 0.098 Uiso 1 1 calc R U . . .
C16 C 0.3645(3) 0.3250(4) 0.4088(4) 0.082(2) Uani 1 1 d . . . . .
H16 H 0.344580 0.286458 0.375818 0.098 Uiso 1 1 calc R U . . .
C17 C 0.3599(2) -0.0519(3) 0.6962(2) 0.0456(11) Uani 1 1 d . . . . .
C18 C 0.3848(3) -0.0484(4) 0.7670(2) 0.0537(13) Uani 1 1 d . . . . .
H18 H 0.427492 -0.036784 0.777833 0.064 Uiso 1 1 calc R U . . .
C19 C 0.3460(3) -0.0623(4) 0.8211(3) 0.0593(14) Uani 1 1 d . . . . .
H19 H 0.363043 -0.062184 0.868512 0.071 Uiso 1 1 calc R U . . .
C20 C 0.2831(3) -0.0761(4) 0.8065(3) 0.0564(14) Uani 1 1 d . . . . .
C21 C 0.2568(3) -0.0788(4) 0.7354(3) 0.0636(15) Uani 1 1 d . . . . .
H21 H 0.213840 -0.088868 0.724931 0.076 Uiso 1 1 calc R U . . .
C22 C 0.2957(3) -0.0664(4) 0.6817(3) 0.0567(14) Uani 1 1 d . . . . .
H22 H 0.278758 -0.067743 0.634180 0.068 Uiso 1 1 calc R U . . .
C23 C 0.5805(3) 0.1390(4) 0.5829(3) 0.0638(15) Uani 1 1 d . . . . .
C24 C 0.6457(3) 0.1567(4) 0.6196(3) 0.0616(15) Uani 1 1 d . . . . .
C25 C 0.6551(3) 0.1823(4) 0.6896(3) 0.0716(17) Uani 1 1 d . . . . .
C26 C 0.7141(4) 0.1992(5) 0.7234(4) 0.087(2) Uani 1 1 d . . . . .
H26 H 0.718808 0.216480 0.771287 0.104 Uiso 1 1 calc R U . . .
C27 C 0.7627(4) 0.1902(5) 0.6866(5) 0.093(2) Uani 1 1 d . . . . .
C28 C 0.7591(4) 0.1683(7) 0.6160(5) 0.103(3) Uani 1 1 d . . . . .
H28 H 0.795016 0.165241 0.590762 0.124 Uiso 1 1 calc R U . . .
C29 C 0.6999(3) 0.1509(5) 0.5835(3) 0.082(2) Uani 1 1 d . . . . .
C30 C 0.5717(10) 0.4928(14) 0.7728(15) 0.212(9) Uiso 0.5 1 d D U P A -1
H30A H 0.604076 0.516716 0.806973 0.255 Uiso 0.5 1 calc R U P A -1
H30B H 0.592121 0.472978 0.731238 0.255 Uiso 0.5 1 calc R U P A -1
C31 C 0.5251(12) 0.5641(11) 0.7500(14) 0.203(9) Uiso 0.5 1 d D U P A -1
H31A H 0.546080 0.607435 0.722402 0.244 Uiso 0.5 1 calc R U P A -1
H31B H 0.511709 0.592820 0.792487 0.244 Uiso 0.5 1 calc R U P A -1
C32 C 0.4672(12) 0.5301(15) 0.7053(12) 0.219(9) Uiso 0.5 1 d D U P A -1
H32A H 0.479309 0.512875 0.658368 0.262 Uiso 0.5 1 calc R U P A -1
H32B H 0.436354 0.576781 0.698366 0.262 Uiso 0.5 1 calc R U P A -1
C33 C 0.4368(10) 0.4522(17) 0.7401(16) 0.245(9) Uiso 0.5 1 d D U P A -1
H33A H 0.402849 0.429415 0.707461 0.294 Uiso 0.5 1 calc R U P A -1
H33B H 0.418670 0.471460 0.783378 0.294 Uiso 0.5 1 calc R U P A -1
C34 C 0.4847(14) 0.3793(11) 0.7591(16) 0.245(9) Uiso 0.5 1 d D U P A -1
H34A H 0.464498 0.332605 0.783849 0.294 Uiso 0.5 1 calc R U P A -1
H34B H 0.499562 0.355402 0.715477 0.294 Uiso 0.5 1 calc R U P A -1
C35 C 0.5408(14) 0.4145(14) 0.8070(11) 0.220(9) Uiso 0.5 1 d D U P A -1
H35A H 0.571871 0.368441 0.815795 0.264 Uiso 0.5 1 calc R U P A -1
H35B H 0.526494 0.431939 0.852859 0.264 Uiso 0.5 1 calc R U P A -1

loop_
_atom_site_aniso_label
_atom_site_aniso_U_11
_atom_site_aniso_U_22
_atom_site_aniso_U_33
_atom_site_aniso_U_23
_atom_site_aniso_U_13
_atom_site_aniso_U_12
Sn1 0.0457(3) 0.0293(3) 0.0444(3) 0.00262(17) 0.0065(2) 0.00386(19)
F1 0.110(3) 0.158(5) 0.083(3) -0.023(3) 0.020(2) -0.027(3)
F2 0.092(3) 0.156(5) 0.168(4) 0.006(4) -0.042(3) -0.047(3)
F3 0.118(4) 0.227(7) 0.090(3) -0.054(4) 0.018(3) -0.024(4)
I1 0.1138(5) 0.0385(3) 0.1227(5) 0.0071(2) 0.0032(3) 0.0155(2)
I2 0.1011(4) 0.0982(4) 0.0871(4) 0.0125(3) 0.0479(3) -0.0117(3)
N1 0.047(2) 0.036(2) 0.051(2) 0.0084(17) 0.0118(17) 0.0060(18)
N2 0.048(2) 0.036(2) 0.049(2) 0.0058(17) 0.0072(18) 0.0015(18)
O1 0.065(2) 0.041(2) 0.0564(19) 0.0000(17) -0.0067(16) -0.0020(18)
O2 0.128(5) 0.054(3) 0.172(5) -0.017(3) -0.069(4) 0.016(3)
C1 0.058(3) 0.045(3) 0.045(2) -0.002(2) 0.012(2) 0.005(3)
C2 0.065(4) 0.051(4) 0.067(3) 0.005(3) 0.020(3) 0.010(3)
C3 0.066(4) 0.042(3) 0.071(3) 0.007(3) 0.023(3) 0.019(3)
C4 0.052(3) 0.036(3) 0.053(3) 0.005(2) 0.007(2) 0.006(2)
C5 0.055(3) 0.036(3) 0.053(3) 0.002(2) 0.005(2) 0.005(2)
C6 0.052(3) 0.031(3) 0.050(3) 0.001(2) 0.006(2) 0.007(2)
C7 0.077(4) 0.040(3) 0.061(3) 0.014(2) 0.010(3) 0.008(3)
C8 0.072(4) 0.037(3) 0.063(3) 0.010(2) 0.021(3) 0.002(3)
C9 0.052(3) 0.044(3) 0.041(2) 0.004(2) 0.006(2) 0.002(2)
C10 0.048(3) 0.047(3) 0.046(2) 0.003(2) 0.013(2) -0.003(2)
C11 0.053(3) 0.034(3) 0.062(3) 0.005(2) 0.010(2) 0.004(2)
C12 0.097(5) 0.049(4) 0.068(3) -0.003(3) -0.021(3) 0.010(3)
C13 0.092(5) 0.053(4) 0.078(4) -0.012(3) -0.006(3) 0.011(4)
C14 0.067(4) 0.033(3) 0.082(4) 0.008(3) 0.020(3) 0.006(3)
C15 0.090(5) 0.043(4) 0.106(5) 0.003(3) -0.024(4) 0.015(3)
C16 0.090(5) 0.042(3) 0.105(5) -0.002(3) -0.035(4) 0.008(3)
C17 0.050(3) 0.039(3) 0.049(3) 0.003(2) 0.011(2) 0.001(2)
C18 0.054(3) 0.052(3) 0.055(3) -0.003(3) 0.004(2) -0.010(3)
C19 0.070(4) 0.059(4) 0.050(3) 0.002(3) 0.011(3) -0.011(3)
C20 0.067(4) 0.047(3) 0.057(3) 0.005(2) 0.021(3) -0.003(3)
C21 0.052(3) 0.073(4) 0.067(3) 0.008(3) 0.011(3) -0.008(3)
C22 0.062(3) 0.057(4) 0.050(3) 0.002(2) 0.001(2) -0.006(3)
C23 0.085(4) 0.039(3) 0.065(3) -0.004(3) -0.010(3) 0.002(3)
C24 0.081(4) 0.033(3) 0.068(3) 0.002(2) -0.011(3) -0.011(3)
C25 0.083(4) 0.066(4) 0.065(4) 0.004(3) -0.001(3) -0.014(3)
C26 0.094(5) 0.092(6) 0.072(4) 0.006(4) -0.011(4) -0.036(4)
C27 0.083(5) 0.085(6) 0.107(6) -0.002(4) -0.020(5) -0.031(4)
C28 0.061(4) 0.130(8) 0.120(6) -0.018(5) 0.014(4) -0.009(5)
C29 0.080(5) 0.090(6) 0.077(4) -0.018(4) 0.015(4) 0.000(4)

loop_
_atom_type_symbol
_atom_type_description
_atom_type_scat_dispersion_real
_atom_type_scat_dispersion_imag
_atom_type_scat_source
C C 0.0033 0.0016 'International Tables Vol C Tables 4.2.6.8 and 6.1.1.4'
H H 0.0000 0.0000 'International Tables Vol C Tables 4.2.6.8 and 6.1.1.4'
F F 0.0171 0.0103 'International Tables Vol C Tables 4.2.6.8 and 6.1.1.4'
I I -0.4742 1.8119 'International Tables Vol C Tables 4.2.6.8 and 6.1.1.4'
N N 0.0061 0.0033 'International Tables Vol C Tables 4.2.6.8 and 6.1.1.4'
O O 0.0106 0.0060 'International Tables Vol C Tables 4.2.6.8 and 6.1.1.4'
Sn Sn -0.6537 1.4246 'International Tables Vol C Tables 4.2.6.8 and 6.1.1.4'

loop_
_geom_angle_atom_site_label_1
_geom_angle_atom_site_label_2
_geom_angle_atom_site_label_3
_geom_angle
_geom_angle_site_symmetry_1
_geom_angle_site_symmetry_3
_geom_angle_publ_flag
N2 Sn1 N2 180.0 . 5_656 ?
N2 Sn1 N1 90.04(15) . 5_656 ?
N2 Sn1 N1 89.96(15) 5_656 5_656 ?
N2 Sn1 N1 89.96(15) . . ?
N2 Sn1 N1 90.04(15) 5_656 . ?
N1 Sn1 N1 180.0 5_656 . ?
N2 Sn1 O1 88.53(15) . 5_656 ?
N2 Sn1 O1 91.47(15) 5_656 5_656 ?
N1 Sn1 O1 93.84(15) 5_656 5_656 ?
N1 Sn1 O1 86.15(15) . 5_656 ?
N2 Sn1 O1 91.48(15) . . ?
N2 Sn1 O1 88.52(15) 5_656 . ?
N1 Sn1 O1 86.15(15) 5_656 . ?
N1 Sn1 O1 93.85(15) . . ?
O1 Sn1 O1 180.00(14) 5_656 . ?
C4 N1 C1 109.0(4) . . ?
C4 N1 Sn1 125.8(3) . . ?
C1 N1 Sn1 125.2(3) . . ?
C6 N2 C9 107.6(4) . . ?
C6 N2 Sn1 125.5(3) . . ?
C9 N2 Sn1 125.8(3) . . ?
C23 O1 Sn1 130.7(3) . . ?
N1 C1 C10 126.4(5) . . ?
N1 C1 C2 106.7(4) . . ?
C10 C1 C2 126.9(5) . . ?
C3 C2 C1 108.4(5) . . ?
C3 C2 H2 125.8 . . ?
C1 C2 H2 125.8 . . ?
C2 C3 C4 108.6(5) . . ?
C2 C3 H3 125.7 . . ?
C4 C3 H3 125.7 . . ?
N1 C4 C5 126.4(4) . . ?
N1 C4 C3 107.3(4) . . ?
C5 C4 C3 126.3(5) . . ?
C4 C5 C6 126.1(5) . . ?
C4 C5 C11 117.1(4) . . ?
C6 C5 C11 116.1(4) . . ?
N2 C6 C7 107.9(4) . . ?
N2 C6 C5 125.7(4) . . ?
C7 C6 C5 126.4(4) . . ?
C8 C7 C6 108.6(5) . . ?
C8 C7 H7 125.7 . . ?
C6 C7 H7 125.7 . . ?
C7 C8 C9 108.1(5) . . ?
C7 C8 H8 125.9 . . ?
C9 C8 H8 125.9 . . ?
C10 C9 N2 125.5(4) 5_656 . ?
C10 C9 C8 126.8(5) 5_656 . ?
N2 C9 C8 107.7(4) . . ?
C9 C10 C1 126.8(4) 5_656 . ?
C9 C10 C17 117.1(4) 5_656 . ?
C1 C10 C17 116.0(4) . . ?
C16 C11 C12 117.9(5) . . ?
C16 C11 C5 123.5(5) . . ?
C12 C11 C5 118.5(5) . . ?
C13 C12 C11 121.3(5) . . ?
C13 C12 H12 119.4 . . ?
C11 C12 H12 119.4 . . ?
C12 C13 C14 119.8(6) . . ?
C12 C13 H13 120.1 . . ?
C14 C13 H13 120.1 . . ?
C15 C14 C13 120.6(6) . . ?
C15 C14 I1 121.3(4) . . ?
C13 C14 I1 117.8(5) . . ?
C14 C15 C16 119.3(6) . . ?
C14 C15 H15 120.3 . . ?
C16 C15 H15 120.3 . . ?
C11 C16 C15 121.0(6) . . ?
C11 C16 H16 119.5 . . ?
C15 C16 H16 119.5 . . ?
C18 C17 C22 119.0(5) . . ?
C18 C17 C10 119.2(4) . . ?
C22 C17 C10 121.7(4) . . ?
C19 C18 C17 119.6(5) . . ?
C19 C18 H18 120.2 . . ?
C17 C18 H18 120.2 . . ?
C20 C19 C18 121.1(5) . . ?
C20 C19 H19 119.5 . . ?
C18 C19 H19 119.5 . . ?
C19 C20 C21 120.3(5) . . ?
C19 C20 I2 120.1(4) . . ?
C21 C20 I2 119.6(4) . . ?
C22 C21 C20 118.5(5) . . ?
C22 C21 H21 120.8 . . ?
C20 C21 H21 120.8 . . ?
C21 C22 C17 121.5(5) . . ?
C21 C22 H22 119.2 . . ?
C17 C22 H22 119.2 . . ?
O2 C23 O1 126.4(6) . . ?
O2 C23 C24 119.7(5) . . ?
O1 C23 C24 113.9(5) . . ?
C25 C24 C29 115.0(6) . . ?
C25 C24 C23 122.7(6) . . ?
C29 C24 C23 122.2(5) . . ?
F1 C25 C24 118.8(6) . . ?
F1 C25 C26 117.9(6) . . ?
C24 C25 C26 123.3(7) . . ?
C27 C26 C25 118.0(7) . . ?
C27 C26 H26 121.0 . . ?
C25 C26 H26 121.0 . . ?
C26 C27 C28 124.1(7) . . ?
C26 C27 F2 119.0(8) . . ?
C28 C27 F2 116.8(8) . . ?
C27 C28 C29 116.9(7) . . ?
C27 C28 H28 121.5 . . ?
C29 C28 H28 121.5 . . ?
F3 C29 C28 120.2(7) . . ?
F3 C29 C24 117.2(6) . . ?
C28 C29 C24 122.6(6) . . ?
C31 C30 C35 113.0(9) . . ?
C31 C30 H30A 109.0 . . ?
C35 C30 H30A 109.0 . . ?
C31 C30 H30B 109.0 . . ?
C35 C30 H30B 109.0 . . ?
H30A C30 H30B 107.8 . . ?
C30 C31 C32 112.9(9) . . ?
C30 C31 H31A 109.0 . . ?
C32 C31 H31A 109.0 . . ?
C30 C31 H31B 109.0 . . ?
C32 C31 H31B 109.0 . . ?
H31A C31 H31B 107.8 . . ?
C31 C32 C33 112.5(9) . . ?
C31 C32 H32A 109.1 . . ?
C33 C32 H32A 109.1 . . ?
C31 C32 H32B 109.1 . . ?
C33 C32 H32B 109.1 . . ?
H32A C32 H32B 107.8 . . ?
C32 C33 C34 111.8(9) . . ?
C32 C33 H33A 109.3 . . ?
C34 C33 H33A 109.3 . . ?
C32 C33 H33B 109.3 . . ?
C34 C33 H33B 109.3 . . ?
H33A C33 H33B 107.9 . . ?
C35 C34 C33 110.5(9) . . ?
C35 C34 H34A 109.6 . . ?
C33 C34 H34A 109.6 . . ?
C35 C34 H34B 109.6 . . ?
C33 C34 H34B 109.6 . . ?
H34A C34 H34B 108.1 . . ?
C34 C35 C30 111.8(9) . . ?
C34 C35 H35A 109.3 . . ?
C30 C35 H35A 109.3 . . ?
C34 C35 H35B 109.3 . . ?
C30 C35 H35B 109.3 . . ?
H35A C35 H35B 107.9 . . ?

loop_
_geom_bond_atom_site_label_1
_geom_bond_atom_site_label_2
_geom_bond_distance
_geom_bond_site_symmetry_2
_geom_bond_publ_flag
Sn1 N2 2.080(4) . ?
Sn1 N2 2.080(4) 5_656 ?
Sn1 N1 2.085(4) 5_656 ?
Sn1 N1 2.085(4) . ?
Sn1 O1 2.092(3) 5_656 ?
Sn1 O1 2.092(3) . ?
F1 C25 1.333(8) . ?
F2 C27 1.376(8) . ?
F3 C29 1.321(7) . ?
I1 C14 2.104(6) . ?
I2 C20 2.095(5) . ?
N1 C4 1.377(6) . ?
N1 C1 1.377(6) . ?
N2 C6 1.386(6) . ?
N2 C9 1.394(6) . ?
O1 C23 1.259(7) . ?
O2 C23 1.209(7) . ?
C1 C10 1.407(7) . ?
C1 C2 1.438(8) . ?
C2 C3 1.333(7) . ?
C2 H2 0.9300 . ?
C3 C4 1.423(7) . ?
C3 H3 0.9300 . ?
C4 C5 1.393(7) . ?
C5 C6 1.419(7) . ?
C5 C11 1.491(7) . ?
C6 C7 1.416(7) . ?
C7 C8 1.349(8) . ?
C7 H7 0.9300 . ?
C8 C9 1.422(7) . ?
C8 H8 0.9300 . ?
C9 C10 1.382(7) 5_656 ?
C10 C17 1.512(6) . ?
C11 C16 1.355(8) . ?
C11 C12 1.389(8) . ?
C12 C13 1.355(9) . ?
C12 H12 0.9300 . ?
C13 C14 1.361(8) . ?
C13 H13 0.9300 . ?
C14 C15 1.353(8) . ?
C15 C16 1.393(8) . ?
C15 H15 0.9300 . ?
C16 H16 0.9300 . ?
C17 C18 1.384(6) . ?
C17 C22 1.384(7) . ?
C18 C19 1.372(7) . ?
C18 H18 0.9300 . ?
C19 C20 1.356(8) . ?
C19 H19 0.9300 . ?
C20 C21 1.399(7) . ?
C21 C22 1.365(7) . ?
C21 H21 0.9300 . ?
C22 H22 0.9300 . ?
C23 C24 1.517(8) . ?
C24 C25 1.366(8) . ?
C24 C29 1.384(8) . ?
C25 C26 1.379(10) . ?
C26 C27 1.295(11) . ?
C26 H26 0.9300 . ?
C27 C28 1.357(10) . ?
C28 C29 1.375(10) . ?
C28 H28 0.9300 . ?
C30 C31 1.509(9) . ?
C30 C35 1.530(9) . ?
C30 H30A 0.9700 . ?
C30 H30B 0.9700 . ?
C31 C32 1.521(9) . ?
C31 H31A 0.9700 . ?
C31 H31B 0.9700 . ?
C32 C33 1.526(9) . ?
C32 H32A 0.9700 . ?
C32 H32B 0.9700 . ?
C33 C34 1.531(9) . ?
C33 H33A 0.9700 . ?
C33 H33B 0.9700 . ?
C34 C35 1.526(9) . ?
C34 H34A 0.9700 . ?
C34 H34B 0.9700 . ?
C35 H35A 0.9700 . ?
C35 H35B 0.9700 . ?

loop_
_geom_torsion_atom_site_label_1
_geom_torsion_atom_site_label_2
_geom_torsion_atom_site_label_3
_geom_torsion_atom_site_label_4
_geom_torsion
_geom_torsion_site_symmetry_1
_geom_torsion_site_symmetry_2
_geom_torsion_site_symmetry_3
_geom_torsion_site_symmetry_4
_geom_torsion_publ_flag
C4 N1 C1 C10 -176.5(5) . . . . ?
Sn1 N1 C1 C10 2.1(7) . . . . ?
C4 N1 C1 C2 0.4(5) . . . . ?
Sn1 N1 C1 C2 179.0(3) . . . . ?
N1 C1 C2 C3 -0.2(6) . . . . ?
C10 C1 C2 C3 176.7(5) . . . . ?
C1 C2 C3 C4 -0.1(7) . . . . ?
C1 N1 C4 C5 178.8(5) . . . . ?
Sn1 N1 C4 C5 0.2(7) . . . . ?
C1 N1 C4 C3 -0.5(6) . . . . ?
Sn1 N1 C4 C3 -179.0(3) . . . . ?
C2 C3 C4 N1 0.4(6) . . . . ?
C2 C3 C4 C5 -178.9(5) . . . . ?
N1 C4 C5 C6 2.6(8) . . . . ?
C3 C4 C5 C6 -178.3(5) . . . . ?
N1 C4 C5 C11 -167.3(5) . . . . ?
C3 C4 C5 C11 11.9(8) . . . . ?
C9 N2 C6 C7 2.3(5) . . . . ?
Sn1 N2 C6 C7 170.8(3) . . . . ?
C9 N2 C6 C5 -177.6(4) . . . . ?
Sn1 N2 C6 C5 -9.1(7) . . . . ?
C4 C5 C6 N2 2.2(8) . . . . ?
C11 C5 C6 N2 172.2(4) . . . . ?
C4 C5 C6 C7 -177.6(5) . . . . ?
C11 C5 C6 C7 -7.7(7) . . . . ?
N2 C6 C7 C8 -1.3(6) . . . . ?
C5 C6 C7 C8 178.6(5) . . . . ?
C6 C7 C8 C9 -0.2(6) . . . . ?
C6 N2 C9 C10 174.7(5) . . . 5_656 ?
Sn1 N2 C9 C10 6.3(6) . . . 5_656 ?
C6 N2 C9 C8 -2.4(5) . . . . ?
Sn1 N2 C9 C8 -170.8(3) . . . . ?
C7 C8 C9 C10 -175.5(5) . . . 5_656 ?
C7 C8 C9 N2 1.6(6) . . . . ?
N1 C1 C10 C9 -1.9(9) . . . 5_656 ?
C2 C1 C10 C9 -178.2(5) . . . 5_656 ?
N1 C1 C10 C17 179.2(4) . . . . ?
C2 C1 C10 C17 2.9(8) . . . . ?
C4 C5 C11 C16 -107.0(7) . . . . ?
C6 C5 C11 C16 82.2(7) . . . . ?
C4 C5 C11 C12 76.5(7) . . . . ?
C6 C5 C11 C12 -94.4(6) . . . . ?
C16 C11 C12 C13 -2.9(10) . . . . ?
C5 C11 C12 C13 173.9(6) . . . . ?
C11 C12 C13 C14 2.8(11) . . . . ?
C12 C13 C14 C15 -1.3(10) . . . . ?
C12 C13 C14 I1 -175.6(5) . . . . ?
C13 C14 C15 C16 0.0(11) . . . . ?
I1 C14 C15 C16 174.1(6) . . . . ?
C12 C11 C16 C15 1.5(11) . . . . ?
C5 C11 C16 C15 -175.0(7) . . . . ?
C14 C15 C16 C11 -0.2(12) . . . . ?
C9 C10 C17 C18 69.6(7) 5_656 . . . ?
C1 C10 C17 C18 -111.4(6) . . . . ?
C9 C10 C17 C22 -112.4(6) 5_656 . . . ?
C1 C10 C17 C22 66.5(7) . . . . ?
C22 C17 C18 C19 2.2(8) . . . . ?
C10 C17 C18 C19 -179.8(5) . . . . ?
C17 C18 C19 C20 -2.5(9) . . . . ?
C18 C19 C20 C21 1.7(9) . . . . ?
C18 C19 C20 I2 -178.0(5) . . . . ?
C19 C20 C21 C22 -0.6(9) . . . . ?
I2 C20 C21 C22 179.1(4) . . . . ?
C20 C21 C22 C17 0.4(9) . . . . ?
C18 C17 C22 C21 -1.1(9) . . . . ?
C10 C17 C22 C21 -179.1(5) . . . . ?
Sn1 O1 C23 O2 19.3(10) . . . . ?
Sn1 O1 C23 C24 -164.3(4) . . . . ?
O2 C23 C24 C25 66.1(9) . . . . ?
O1 C23 C24 C25 -110.5(7) . . . . ?
O2 C23 C24 C29 -111.4(9) . . . . ?
O1 C23 C24 C29 71.9(8) . . . . ?
C29 C24 C25 F1 179.5(6) . . . . ?
C23 C24 C25 F1 1.8(9) . . . . ?
C29 C24 C25 C26 -1.8(10) . . . . ?
C23 C24 C25 C26 -179.5(6) . . . . ?
F1 C25 C26 C27 178.8(7) . . . . ?
C24 C25 C26 C27 0.1(11) . . . . ?
C25 C26 C27 C28 2.5(13) . . . . ?
C25 C26 C27 F2 179.4(7) . . . . ?
C26 C27 C28 C29 -3.2(14) . . . . ?
F2 C27 C28 C29 179.9(8) . . . . ?
C27 C28 C29 F3 -179.2(8) . . . . ?
C27 C28 C29 C24 1.2(13) . . . . ?
C25 C24 C29 F3 -178.5(6) . . . . ?
C23 C24 C29 F3 -0.8(10) . . . . ?
C25 C24 C29 C28 1.1(11) . . . . ?
C23 C24 C29 C28 178.8(8) . . . . ?
C35 C30 C31 C32 -50(2) . . . . ?
C30 C31 C32 C33 50(2) . . . . ?
C31 C32 C33 C34 -53(2) . . . . ?
C32 C33 C34 C35 56(2) . . . . ?
C33 C34 C35 C30 -55(2) . . . . ?
C31 C30 C35 C34 53(2) . . . . ?
